data_2228092
loop_
_publ_author_name
'Li, Shi-Jie'
'Dong, Jing-Jing'
'Song, Wen-Dong'
'Yan, Jian-Bin'
'Li, Shi-Hong'

_publ_section_title
;
 Diaquabis(5-carboxy-2-propyl-1<i>H</i>-imidazole-4-carboxylato-\k^2^<i>N</i>^3^,<i>O</i>^4^)cadmium(II)
 3.5-hydrate
;
_journal_coeditor_code XU5001
_journal_issue 9
_journal_name_full 'Acta Crystallographica Section E'
_journal_page_first m1175
_journal_page_last m1176
_journal_paper_doi 10.1107/S1600536810031466
_journal_volume 66
_journal_year 2010
_chemical_formula_iupac '[Cd (C8 H9 N2 O4)2 (H2 O)2], 3.5H2 O'
_chemical_formula_moiety 'C16 H22 Cd N4 O10, 3.5(H2 O)'
_chemical_formula_sum 'C16 H29 Cd N4 O13.5'
_chemical_formula_weight 605.83
_chemical_name_systematic
;
Diaquabis(5-carboxy-2-propyl-1<i>H</i>-imidazole-4-carboxylato-
\k^2^<i>N</i>^3^,<i>O</i>^4^)cadmium(II) 3.5-hydrate
;
_space_group_IT_number 2
_symmetry_cell_setting triclinic
_symmetry_space_group_name_Hall '-P 1'
_symmetry_space_group_name_H-M 'P -1'
_atom_sites_solution_hydrogens geom
_atom_sites_solution_primary direct
_atom_sites_solution_secondary difmap
_audit_creation_method SHELXL-97
_cell_angle_alpha 83.6900(10)
_cell_angle_beta 81.7010(10)
_cell_angle_gamma 87.4410(10)
_cell_formula_units_Z 2
_cell_length_a 10.6228(12)
_cell_length_b 10.7000(12)
_cell_length_c 11.3694(13)
_cell_measurement_reflns_used 3600
_cell_measurement_temperature 296(2)
_cell_measurement_theta_max 25.0
_cell_measurement_theta_min 1.36
_cell_volume 1270.5(2)
_computing_cell_refinement 'SAINT (Bruker, 2004)'
_computing_data_collection 'APEX2 (Bruker, 2004)'
_computing_data_reduction 'SAINT (Bruker, 2004)'
_computing_molecular_graphics 'SHELXTL (Sheldrick, 2008)'
_computing_publication_material 'SHELXTL (Sheldrick, 2008)'
_computing_structure_refinement 'SHELXL97 (Sheldrick, 2008)'
_computing_structure_solution 'SHELXS97 (Sheldrick, 2008)'
_diffrn_ambient_temperature 296(2)
_diffrn_measured_fraction_theta_full 0.982
_diffrn_measured_fraction_theta_max 0.982
_diffrn_measurement_device_type 'Bruker APEXII area-detector diffractometer'
_diffrn_measurement_method '\f and \w scan'
_diffrn_radiation_monochromator graphite
_diffrn_radiation_source 'fine-focus sealed tube'
_diffrn_radiation_type MoK\a
_diffrn_radiation_wavelength 0.71073
_diffrn_reflns_av_R_equivalents 0.0335
_diffrn_reflns_av_sigmaI/netI 0.0567
_diffrn_reflns_limit_h_max 12
_diffrn_reflns_limit_h_min -12
_diffrn_reflns_limit_k_max 8
_diffrn_reflns_limit_k_min -12
_diffrn_reflns_limit_l_max 13
_diffrn_reflns_limit_l_min -13
_diffrn_reflns_number 6589
_diffrn_reflns_theta_full 25.20
_diffrn_reflns_theta_max 25.20
_diffrn_reflns_theta_min 1.92
_diffrn_standards_number 0
_exptl_absorpt_coefficient_mu 0.929
_exptl_absorpt_correction_T_max 0.8289
_exptl_absorpt_correction_T_min 0.7745
_exptl_absorpt_correction_type multi-scan
_exptl_absorpt_process_details '(SADABS; Bruker, 2004)'
_exptl_crystal_colour colorless
_exptl_crystal_density_diffrn 1.584
_exptl_crystal_density_method 'not measured'
_exptl_crystal_description block
_exptl_crystal_F_000 618
_exptl_crystal_size_max 0.29
_exptl_crystal_size_mid 0.24
_exptl_crystal_size_min 0.21
_refine_diff_density_max 0.463
_refine_diff_density_min -0.586
_refine_ls_extinction_method none
_refine_ls_goodness_of_fit_ref 1.048
_refine_ls_hydrogen_treatment mixed
_refine_ls_matrix_type full
_refine_ls_number_parameters 346
_refine_ls_number_reflns 4494
_refine_ls_number_restraints 7
_refine_ls_restrained_S_all 1.047
_refine_ls_R_factor_all 0.0502
_refine_ls_R_factor_gt 0.0408
_refine_ls_shift/su_max 0.001
_refine_ls_shift/su_mean 0.000
_refine_ls_structure_factor_coef Fsqd
_refine_ls_weighting_details 'calc w=1/[\s^2^(Fo^2^)+(0.0505P)^2^+0.1685P] where P=(Fo^2^+2Fc^2^)/3'
_refine_ls_weighting_scheme calc
_refine_ls_wR_factor_gt 0.1006
_refine_ls_wR_factor_ref 0.1071
_reflns_number_gt 3730
_reflns_number_total 4494
_reflns_threshold_expression I>2\s(I)
_cod_data_source_file xu5001.cif
_cod_data_source_block I
_cod_database_code 2228092
_cod_database_fobs_code 2228092

loop_
_symmetry_equiv_pos_as_xyz
'x, y, z'
'-x, -y, -z'

loop_
_atom_site_type_symbol
_atom_site_label
_atom_site_fract_x
_atom_site_fract_y
_atom_site_fract_z
_atom_site_U_iso_or_equiv
_atom_site_adp_type
_atom_site_calc_flag
_atom_site_refinement_flags
_atom_site_occupancy
_atom_site_disorder_assembly
_atom_site_disorder_group
Cd Cd1 0.84023(3) 0.29169(3) 0.19976(2) 0.04816(13) Uani d . 1 . .
O O1 0.8778(4) -0.1913(3) 0.5186(3) 0.0698(9) Uani d D 1 . .
O O2 0.8413(3) -0.1136(3) 0.6913(3) 0.0701(9) Uani d . 1 . .
O O3 0.8810(3) 0.0754(3) 0.1940(2) 0.0565(7) Uani d . 1 . .
O O4 0.8944(3) -0.1083(3) 0.3037(3) 0.0656(8) Uani d . 1 . .
O O5 0.7595(3) 0.5000(3) 0.2111(3) 0.0553(7) Uani d . 1 . .
O O6 0.5964(3) 0.6304(3) 0.1835(3) 0.0660(8) Uani d . 1 . .
O O7 0.3809(3) 0.6208(3) 0.1350(3) 0.0604(8) Uani d D 1 . .
O O8 0.2516(3) 0.4784(3) 0.0948(3) 0.0606(8) Uani d . 1 . .
N N1 0.8262(3) 0.2015(3) 0.3933(3) 0.0454(7) Uani d . 1 A .
N N2 0.8116(3) 0.1310(3) 0.5823(3) 0.0550(9) Uani d . 1 A .
H H2 0.8009 0.1302 0.6588 0.066 Uiso calc R 1 . .
N N3 0.6294(3) 0.2956(3) 0.1734(3) 0.0438(7) Uani d . 1 B .
N N4 0.4358(3) 0.2862(3) 0.1287(3) 0.0479(8) Uani d . 1 B .
H H4 0.3681 0.2556 0.1112 0.058 Uiso calc R 1 . .
C C1 0.8362(3) 0.0280(4) 0.5209(3) 0.0447(9) Uani d . 1 . .
C C2 0.8454(3) 0.0742(3) 0.4021(3) 0.0395(8) Uani d . 1 . .
C C3 0.8069(5) 0.2337(4) 0.5040(4) 0.0591(11) Uani d . 1 . .
C C4 0.8760(4) 0.0090(4) 0.2913(3) 0.0473(9) Uani d . 1 . .
C C5 0.8512(4) -0.0992(4) 0.5834(4) 0.0517(10) Uani d . 1 . .
C C6A 0.7979(9) 0.3683(10) 0.5325(10) 0.085(3) Uani d PD 0.772(6) A 1
H H6A 0.8215 0.3717 0.6114 0.102 Uiso calc PR 0.772(6) A 1
H H6B 0.8579 0.4174 0.4753 0.102 Uiso calc PR 0.772(6) A 1
C C7A 0.6674(9) 0.4249(7) 0.5292(8) 0.107(3) Uani d PD 0.772(6) A 1
H H7A 0.6091 0.3854 0.5949 0.128 Uiso calc PR 0.772(6) A 1
H H7B 0.6379 0.4108 0.4550 0.128 Uiso calc PR 0.772(6) A 1
C C8A 0.6699(11) 0.5651(7) 0.5390(9) 0.129(4) Uani d PD 0.772(6) A 1
H H8A 0.5848 0.5970 0.5604 0.193 Uiso calc PR 0.772(6) A 1
H H8B 0.7059 0.6073 0.4635 0.193 Uiso calc PR 0.772(6) A 1
H H8C 0.7207 0.5796 0.5992 0.193 Uiso calc PR 0.772(6) A 1
C C6B 0.740(4) 0.350(4) 0.549(4) 0.085(3) Uani d PD 0.228(6) A 2
H H6C 0.6751 0.3816 0.5002 0.102 Uiso calc PR 0.228(6) A 2
H H6D 0.6998 0.3328 0.6313 0.102 Uiso calc PR 0.228(6) A 2
C C7B 0.844(3) 0.442(3) 0.540(3) 0.107(3) Uani d PD 0.228(6) A 2
H H7C 0.8078 0.5259 0.5500 0.128 Uiso calc PR 0.228(6) A 2
H H7D 0.8951 0.4445 0.4616 0.128 Uiso calc PR 0.228(6) A 2
C C8B 0.924(3) 0.399(3) 0.637(3) 0.129(4) Uani d PD 0.228(6) A 2
H H8D 0.9722 0.4679 0.6515 0.193 Uiso calc PR 0.228(6) A 2
H H8E 0.9808 0.3317 0.6117 0.193 Uiso calc PR 0.228(6) A 2
H H8F 0.8695 0.3699 0.7086 0.193 Uiso calc PR 0.228(6) A 2
C C9 0.5736(3) 0.4138(3) 0.1688(3) 0.0397(8) Uani d . 1 . .
C C10 0.4529(3) 0.4099(4) 0.1405(3) 0.0413(8) Uani d . 1 . .
C C11 0.5431(4) 0.2209(4) 0.1490(4) 0.0509(10) Uani d D 1 . .
C C12 0.6485(4) 0.5201(4) 0.1898(3) 0.0470(9) Uani d . 1 . .
C C13 0.3529(4) 0.5090(4) 0.1221(3) 0.0481(9) Uani d . 1 . .
C C14A 0.5509(17) 0.0797(5) 0.1655(9) 0.061(3) Uani d PD 0.642(8) B 1
H H14A 0.6361 0.0508 0.1353 0.073 Uiso calc PR 0.642(8) B 1
H H14B 0.4918 0.0464 0.1201 0.073 Uiso calc PR 0.642(8) B 1
C C15A 0.5189(11) 0.0302(8) 0.2979(9) 0.081(3) Uani d PD 0.642(8) B 1
H H15A 0.5740 0.0680 0.3443 0.098 Uiso calc PR 0.642(8) B 1
H H15B 0.4315 0.0537 0.3267 0.098 Uiso calc PR 0.642(8) B 1
C C16A 0.5361(10) -0.1097(8) 0.3138(11) 0.108(4) Uani d PD 0.642(8) B 1
H H16A 0.5605 -0.1354 0.3912 0.161 Uiso calc PR 0.642(8) B 1
H H16B 0.6013 -0.1358 0.2531 0.161 Uiso calc PR 0.642(8) B 1
H H16C 0.4576 -0.1479 0.3075 0.161 Uiso calc PR 0.642(8) B 1
C C14B 0.572(3) 0.0878(9) 0.119(2) 0.061(3) Uani d PD 0.358(8) B 2
H H14C 0.6611 0.0664 0.1216 0.073 Uiso calc PR 0.358(8) B 2
H H14D 0.5526 0.0790 0.0400 0.073 Uiso calc PR 0.358(8) B 2
C C15B 0.4893(14) 0.0002(15) 0.2123(14) 0.081(3) Uani d PD 0.358(8) B 2
H H15C 0.4005 0.0244 0.2101 0.098 Uiso calc PR 0.358(8) B 2
H H15D 0.5017 -0.0851 0.1905 0.098 Uiso calc PR 0.358(8) B 2
C C16B 0.518(3) 0.002(2) 0.3363(17) 0.108(4) Uani d PD 0.358(8) B 2
H H16D 0.4796 -0.0688 0.3859 0.161 Uiso calc PR 0.358(8) B 2
H H16E 0.4832 0.0784 0.3669 0.161 Uiso calc PR 0.358(8) B 2
H H16F 0.6080 -0.0025 0.3363 0.161 Uiso calc PR 0.358(8) B 2
O O1W 0.8927(3) 0.3292(4) 0.0015(3) 0.0955(13) Uani d . 1 . .
H H1W 0.9095 0.2617 -0.0314 0.143 Uiso d R 1 . .
H H2W 0.8569 0.3905 -0.0363 0.143 Uiso d R 1 . .
O O2W 1.0419(3) 0.3400(4) 0.2218(3) 0.0897(12) Uani d . 1 . .
H H3W 1.0847 0.4010 0.1869 0.135 Uiso d R 1 . .
H H4W 1.0911 0.2778 0.2405 0.135 Uiso d R 1 . .
O O3W 0.9149(6) 0.0145(6) 0.9607(5) 0.0625(15) Uani d P 0.50 . .
H H5W 0.9951 0.0020 0.9528 0.094 Uiso d PR 0.50 . .
H H6W 0.9090 0.0145 1.0360 0.094 Uiso d PR 0.50 . .
O O4W 0.7737(5) 0.1534(4) 0.8233(3) 0.1211(17) Uani d . 1 . .
H H7W 0.8269 0.1083 0.8598 0.182 Uiso d R 1 . .
H H8W 0.7288 0.2197 0.8353 0.182 Uiso d R 1 . .
O O5W 0.1097(3) 0.2735(3) 0.8678(3) 0.0718(9) Uani d . 1 . .
H H9W 0.1608 0.3312 0.8299 0.108 Uiso d R 1 . .
H H10W 0.1151 0.2123 0.8255 0.108 Uiso d R 1 . .
O O6W 0.2598(4) 0.1582(4) 0.0406(4) 0.1044(13) Uani d . 1 . .
H H11W 0.2130 0.0949 0.0534 0.157 Uiso d R 1 . .
H H12W 0.2045 0.2161 0.0283 0.157 Uiso d R 1 . .
H H1 0.876(8) -0.162(7) 0.449(2) 0.157 Uiso d D 1 . .
H H7 0.453(3) 0.632(7) 0.149(7) 0.157 Uiso d D 1 . .

loop_
_atom_site_aniso_label
_atom_site_aniso_U_11
_atom_site_aniso_U_22
_atom_site_aniso_U_33
_atom_site_aniso_U_12
_atom_site_aniso_U_13
_atom_site_aniso_U_23
Cd1 0.04170(18) 0.0518(2) 0.0479(2) 0.00347(13) -0.00891(12) 0.01025(13)
O1 0.091(2) 0.0495(19) 0.067(2) -0.0007(16) -0.0173(19) 0.0084(16)
O2 0.070(2) 0.079(2) 0.0510(19) 0.0116(17) -0.0047(15) 0.0254(15)
O3 0.0718(19) 0.0587(18) 0.0362(15) 0.0191(14) -0.0077(13) -0.0008(13)
O4 0.096(2) 0.0453(18) 0.0579(18) 0.0127(16) -0.0199(16) -0.0092(14)
O5 0.0471(16) 0.0495(17) 0.0723(19) -0.0052(13) -0.0187(14) -0.0049(14)
O6 0.0647(19) 0.0398(17) 0.096(2) 0.0045(14) -0.0164(17) -0.0127(16)
O7 0.0518(17) 0.0510(18) 0.077(2) 0.0153(14) -0.0098(15) -0.0072(15)
O8 0.0370(15) 0.069(2) 0.071(2) 0.0022(13) -0.0108(13) 0.0172(15)
N1 0.0490(18) 0.0434(19) 0.0429(18) 0.0051(14) -0.0080(14) -0.0005(14)
N2 0.063(2) 0.064(2) 0.0355(17) 0.0098(17) -0.0058(15) -0.0041(16)
N3 0.0387(17) 0.0403(18) 0.0517(19) 0.0014(14) -0.0099(14) 0.0012(14)
N4 0.0384(17) 0.050(2) 0.055(2) -0.0057(14) -0.0133(14) 0.0032(15)
C1 0.038(2) 0.049(2) 0.044(2) 0.0000(16) -0.0035(16) 0.0043(18)
C2 0.0334(18) 0.044(2) 0.041(2) 0.0010(15) -0.0074(15) -0.0007(16)
C3 0.076(3) 0.053(3) 0.050(3) 0.009(2) -0.014(2) -0.006(2)
C4 0.047(2) 0.050(2) 0.045(2) 0.0074(17) -0.0120(17) -0.0020(18)
C5 0.043(2) 0.061(3) 0.047(2) 0.0004(18) -0.0083(18) 0.014(2)
C6A 0.109(9) 0.068(5) 0.078(5) 0.011(6) -0.009(6) -0.021(4)
C7A 0.133(8) 0.069(5) 0.115(7) 0.011(5) -0.004(5) -0.017(5)
C8A 0.174(10) 0.067(5) 0.136(8) 0.020(5) 0.006(7) -0.012(5)
C6B 0.109(9) 0.068(5) 0.078(5) 0.011(6) -0.009(6) -0.021(4)
C7B 0.133(8) 0.069(5) 0.115(7) 0.011(5) -0.004(5) -0.017(5)
C8B 0.174(10) 0.067(5) 0.136(8) 0.020(5) 0.006(7) -0.012(5)
C9 0.0391(19) 0.039(2) 0.0383(19) 0.0003(15) -0.0029(15) 0.0024(15)
C10 0.039(2) 0.044(2) 0.0378(19) -0.0004(16) 0.0002(15) 0.0032(16)
C11 0.048(2) 0.043(2) 0.061(3) -0.0025(18) -0.0127(19) 0.0029(19)
C12 0.048(2) 0.046(2) 0.047(2) 0.0007(18) -0.0077(17) -0.0012(17)
C13 0.041(2) 0.056(3) 0.040(2) 0.0088(18) 0.0033(16) 0.0075(18)
C14A 0.061(7) 0.036(3) 0.087(9) -0.006(3) -0.022(7) 0.007(4)
C15A 0.062(5) 0.058(5) 0.121(8) -0.003(4) -0.028(5) 0.023(5)
C16A 0.101(7) 0.059(5) 0.157(10) -0.007(5) -0.023(6) 0.023(6)
C14B 0.061(7) 0.036(3) 0.087(9) -0.006(3) -0.022(7) 0.007(4)
C15B 0.062(5) 0.058(5) 0.121(8) -0.003(4) -0.028(5) 0.023(5)
C16B 0.101(7) 0.059(5) 0.157(10) -0.007(5) -0.023(6) 0.023(6)
O1W 0.085(3) 0.121(3) 0.059(2) 0.052(2) 0.0107(18) 0.035(2)
O2W 0.0499(19) 0.100(3) 0.110(3) -0.0224(18) -0.0251(18) 0.057(2)
O3W 0.065(4) 0.075(4) 0.048(3) 0.008(3) -0.007(3) -0.013(3)
O4W 0.156(4) 0.142(4) 0.072(2) 0.058(3) -0.030(3) -0.048(3)
O5W 0.0623(19) 0.069(2) 0.084(2) -0.0175(16) 0.0083(16) -0.0255(17)
O6W 0.101(3) 0.098(3) 0.131(4) -0.001(2) -0.064(3) -0.025(3)

loop_
_atom_type_symbol
_atom_type_description
_atom_type_scat_dispersion_real
_atom_type_scat_dispersion_imag
_atom_type_scat_source
C C 0.0033 0.0016 'International Tables Vol C Tables 4.2.6.8 and 6.1.1.4'
H H 0.0000 0.0000 'International Tables Vol C Tables 4.2.6.8 and 6.1.1.4'
Cd Cd -0.8075 1.2024 'International Tables Vol C Tables 4.2.6.8 and 6.1.1.4'
N N 0.0061 0.0033 'International Tables Vol C Tables 4.2.6.8 and 6.1.1.4'
O O 0.0106 0.0060 'International Tables Vol C Tables 4.2.6.8 and 6.1.1.4'

loop_
_geom_angle_atom_site_label_1
_geom_angle_atom_site_label_2
_geom_angle_atom_site_label_3
_geom_angle_site_symmetry_1
_geom_angle_site_symmetry_3
_geom_angle
_geom_angle_publ_flag
O1W Cd1 O2W . . 88.94(14) ?
O1W Cd1 N1 . . 162.70(12) ?
O2W Cd1 N1 . . 85.50(12) ?
O1W Cd1 N3 . . 89.03(13) ?
O2W Cd1 N3 . . 165.95(12) ?
N1 Cd1 N3 . . 100.21(11) ?
O1W Cd1 O3 . . 91.83(12) ?
O2W Cd1 O3 . . 96.11(12) ?
N1 Cd1 O3 . . 72.55(10) ?
N3 Cd1 O3 . . 97.85(10) ?
O1W Cd1 O5 . . 90.99(12) ?
O2W Cd1 O5 . . 94.05(12) ?
N1 Cd1 O5 . . 105.72(10) ?
N3 Cd1 O5 . . 72.08(10) ?
O3 Cd1 O5 . . 169.50(10) ?
C5 O1 H1 . . 107(6) ?
C4 O3 Cd1 . . 117.3(2) ?
C12 O5 Cd1 . . 115.9(2) ?
C13 O7 H7 . . 118(6) ?
C3 N1 C2 . . 106.7(3) ?
C3 N1 Cd1 . . 140.1(3) ?
C2 N1 Cd1 . . 113.2(2) ?
C3 N2 C1 . . 108.9(3) ?
C3 N2 H2 . . 125.6 ?
C1 N2 H2 . . 125.6 ?
C11 N3 C9 . . 105.6(3) ?
C11 N3 Cd1 . . 140.3(3) ?
C9 N3 Cd1 . . 113.7(2) ?
C11 N4 C10 . . 108.1(3) ?
C11 N4 H4 . . 125.9 ?
C10 N4 H4 . . 125.9 ?
N2 C1 C2 . . 105.1(3) ?
N2 C1 C5 . . 121.4(4) ?
C2 C1 C5 . . 133.4(4) ?
N1 C2 C1 . . 109.3(3) ?
N1 C2 C4 . . 119.8(3) ?
C1 C2 C4 . . 130.8(4) ?
N1 C3 N2 . . 110.0(4) ?
N1 C3 C6A . . 123.2(6) ?
N2 C3 C6A . . 126.4(6) ?
N1 C3 C6B . . 129(2) ?
N2 C3 C6B . . 117.6(18) ?
O3 C4 O4 . . 125.2(4) ?
O3 C4 C2 . . 117.2(4) ?
O4 C4 C2 . . 117.6(3) ?
O2 C5 O1 . . 122.4(4) ?
O2 C5 C1 . . 119.9(4) ?
O1 C5 C1 . . 117.6(4) ?
C7A C6A C3 . . 112.3(8) ?
C7A C6A H6A . . 109.2 ?
C3 C6A H6A . . 109.2 ?
C7A C6A H6B . . 109.2 ?
C3 C6A H6B . . 109.2 ?
H6A C6A H6B . . 107.9 ?
C6A C7A C8A . . 109.4(8) ?
C6A C7A H7A . . 109.8 ?
C8A C7A H7A . . 109.8 ?
C6A C7A H7B . . 109.8 ?
C8A C7A H7B . . 109.8 ?
H7A C7A H7B . . 108.2 ?
C7B C6B C3 . . 104(3) ?
C7B C6B H6C . . 111.0 ?
C3 C6B H6C . . 111.0 ?
C7B C6B H6D . . 111.0 ?
C3 C6B H6D . . 111.0 ?
H6C C6B H6D . . 109.0 ?
C6B C7B C8B . . 107(3) ?
C6B C7B H7C . . 110.3 ?
C8B C7B H7C . . 110.3 ?
C6B C7B H7D . . 110.3 ?
C8B C7B H7D . . 110.3 ?
H7C C7B H7D . . 108.5 ?
C7B C8B H8D . . 109.5 ?
C7B C8B H8E . . 109.5 ?
H8D C8B H8E . . 109.5 ?
C7B C8B H8F . . 109.5 ?
H8D C8B H8F . . 109.5 ?
H8E C8B H8F . . 109.5 ?
C10 C9 N3 . . 110.1(3) ?
C10 C9 C12 . . 131.2(3) ?
N3 C9 C12 . . 118.6(3) ?
N4 C10 C9 . . 105.1(3) ?
N4 C10 C13 . . 122.2(3) ?
C9 C10 C13 . . 132.6(4) ?
N3 C11 N4 . . 111.0(3) ?
N3 C11 C14A . . 125.1(8) ?
N4 C11 C14A . . 122.8(8) ?
N3 C11 C14B . . 123.8(15) ?
N4 C11 C14B . . 123.8(16) ?
O5 C12 O6 . . 122.5(4) ?
O5 C12 C9 . . 119.3(3) ?
O6 C12 C9 . . 118.2(4) ?
O8 C13 O7 . . 125.1(4) ?
O8 C13 C10 . . 118.7(4) ?
O7 C13 C10 . . 116.2(4) ?
C11 C14A C15A . . 110.9(6) ?
C11 C14A H14A . . 109.5 ?
C15A C14A H14A . . 109.5 ?
C11 C14A H14B . . 109.5 ?
C15A C14A H14B . . 109.5 ?
H14A C14A H14B . . 108.0 ?
C16A C15A C14A . . 110.3(8) ?
C16A C15A H15A . . 109.6 ?
C14A C15A H15A . . 109.6 ?
C16A C15A H15B . . 109.6 ?
C14A C15A H15B . . 109.6 ?
H15A C15A H15B . . 108.1 ?
C11 C14B C15B . . 108.1(13) ?
C11 C14B H14C . . 110.1 ?
C15B C14B H14C . . 110.1 ?
C11 C14B H14D . . 110.1 ?
C15B C14B H14D . . 110.1 ?
H14C C14B H14D . . 108.4 ?
C16B C15B C14B . . 113.8(19) ?
C16B C15B H15C . . 108.8 ?
C14B C15B H15C . . 108.8 ?
C16B C15B H15D . . 108.8 ?
C14B C15B H15D . . 108.8 ?
H15C C15B H15D . . 107.7 ?
C15B C16B H16D . . 109.5 ?
C15B C16B H16E . . 109.5 ?
H16D C16B H16E . . 109.5 ?
C15B C16B H16F . . 109.5 ?
H16D C16B H16F . . 109.5 ?
H16E C16B H16F . . 109.5 ?
Cd1 O1W H1W . . 112.0 ?
Cd1 O1W H2W . . 119.5 ?
H1W O1W H2W . . 118.7 ?
Cd1 O2W H3W . . 127.7 ?
Cd1 O2W H4W . . 116.0 ?
H3W O2W H4W . . 110.5 ?
H5W O3W H6W . . 92.8 ?
H7W O4W H8W . . 136.0 ?
H9W O5W H10W . . 107.5 ?
H11W O6W H12W . . 100.2 ?

loop_
_geom_bond_atom_site_label_1
_geom_bond_atom_site_label_2
_geom_bond_site_symmetry_2
_geom_bond_distance
_geom_bond_publ_flag
Cd1 O1W . 2.238(3) ?
Cd1 O2W . 2.281(3) ?
Cd1 N1 . 2.290(3) ?
Cd1 N3 . 2.300(3) ?
Cd1 O3 . 2.341(3) ?
Cd1 O5 . 2.362(3) ?
O1 C5 . 1.291(5) ?
O1 H1 . 0.82(3) ?
O2 C5 . 1.209(5) ?
O3 C4 . 1.243(5) ?
O4 C4 . 1.257(5) ?
O5 C12 . 1.243(5) ?
O6 C12 . 1.280(5) ?
O7 C13 . 1.275(5) ?
O7 H7 . 0.82(4) ?
O8 C13 . 1.229(5) ?
N1 C3 . 1.327(5) ?
N1 C2 . 1.363(5) ?
N2 C3 . 1.341(5) ?
N2 C1 . 1.364(5) ?
N2 H2 . 0.8600 ?
N3 C11 . 1.320(5) ?
N3 C9 . 1.371(5) ?
N4 C11 . 1.346(5) ?
N4 C10 . 1.368(5) ?
N4 H4 . 0.8600 ?
C1 C2 . 1.377(5) ?
C1 C5 . 1.478(6) ?
C2 C4 . 1.495(5) ?
C3 C6A . 1.506(11) ?
C3 C6B . 1.51(4) ?
C6A C7A . 1.492(12) ?
C6A H6A . 0.9700 ?
C6A H6B . 0.9700 ?
C7A C8A . 1.518(10) ?
C7A H7A . 0.9700 ?
C7A H7B . 0.9700 ?
C8A H8A . 0.9600 ?
C8A H8B . 0.9600 ?
C8A H8C . 0.9600 ?
C6B C7B . 1.498(15) ?
C6B H6C . 0.9700 ?
C6B H6D . 0.9700 ?
C7B C8B . 1.512(14) ?
C7B H7C . 0.9700 ?
C7B H7D . 0.9700 ?
C8B H8D . 0.9600 ?
C8B H8E . 0.9600 ?
C8B H8F . 0.9600 ?
C9 C10 . 1.370(5) ?
C9 C12 . 1.476(5) ?
C10 C13 . 1.487(5) ?
C11 C14A . 1.502(7) ?
C11 C14B . 1.507(9) ?
C14A C15A . 1.534(12) ?
C14A H14A . 0.9700 ?
C14A H14B . 0.9700 ?
C15A C16A . 1.495(10) ?
C15A H15A . 0.9700 ?
C15A H15B . 0.9700 ?
C16A H16A . 0.9600 ?
C16A H16B . 0.9600 ?
C16A H16C . 0.9600 ?
C14B C15B . 1.532(14) ?
C14B H14C . 0.9700 ?
C14B H14D . 0.9700 ?
C15B C16B . 1.486(13) ?
C15B H15C . 0.9700 ?
C15B H15D . 0.9700 ?
C16B H16D . 0.9600 ?
C16B H16E . 0.9600 ?
C16B H16F . 0.9600 ?
O1W H1W . 0.8499 ?
O1W H2W . 0.8500 ?
O2W H3W . 0.8405 ?
O2W H4W . 0.8547 ?
O3W H5W . 0.8500 ?
O3W H6W . 0.8501 ?
O4W H7W . 0.8503 ?
O4W H8W . 0.8498 ?
O5W H9W . 0.8741 ?
O5W H10W . 0.8500 ?
O6W H11W . 0.8452 ?
O6W H12W . 0.8490 ?

loop_
_geom_hbond_atom_site_label_D
_geom_hbond_atom_site_label_H
_geom_hbond_atom_site_label_A
_geom_hbond_site_symmetry_A
_geom_hbond_distance_DH
_geom_hbond_distance_HA
_geom_hbond_distance_DA
_geom_hbond_angle_DHA
N2 H2 O4W . 0.86 1.89 2.747(5) 172
N4 H4 O6W . 0.86 1.90 2.729(5) 161
O1 H1 O4 . 0.82(3) 1.67(3) 2.490(5) 172(7)
O7 H7 O6 . 0.82(4) 1.63(4) 2.440(5) 171(8)
O1W H1W O5W 1_654 0.85 2.27 2.654(5) 108
O1W H2W O8 2_665 0.85 1.90 2.737(5) 168
O2W H3W O8 1_655 0.84 2.08 2.852(5) 152
O2W H4W O2 2_756 0.86 1.99 2.818(5) 163
O3W H5W O3 2_756 0.85 2.19 2.794(7) 128
O3W H6W O3 1_556 0.85 1.96 2.770(6) 160
O4W H7W O3W . 0.85 1.78 2.620(8) 169
O4W H8W O7 2_666 0.85 2.05 2.904(6) 180
O5W H9W O5 2_666 0.87 2.01 2.841(5) 159
O5W H10W O4 2_656 0.85 1.95 2.778(5) 163
O6W H11W O3W 2_656 0.85 1.87 2.679(8) 160
O6W H12W O5W 1_554 0.85 2.22 2.850(5) 130
